data_1556269
loop_
_publ_author_name
'Castro, Pascal M.'
'Guly\'as, Henrik'
'Benet-Buchholz, Jordi'
'Bo, Carles'
'Freixa, Zoraida'
'van Leeuwen, Piet W. N. M.'

_publ_section_title
;
 SPOs as new ligands in Rh(iii) catalyzed enantioselective transfer
 hydrogenation
;
_journal_issue 3
_journal_name_full 'Catalysis Science &amp; Technology'
_journal_page_first 401
_journal_paper_doi 10.1039/c0cy00022a
_journal_volume 1
_journal_year 2011
_chemical_formula_sum 'C60 H53 Cl4 O5 P5 Rh2'
_chemical_formula_weight 1356.49
_space_group_IT_number 14
_space_group_name_Hall '-P 2ybc'
_space_group_name_H-M_alt 'P 1 21/c 1'
_symmetry_cell_setting monoclinic
_symmetry_space_group_name_H-M 'P 1 21/c 1'
_atom_sites_solution_hydrogens geom
_atom_sites_solution_primary direct
_atom_sites_solution_secondary difmap
_audit_creation_method SHELXL-97
_cell_angle_alpha 90.00
_cell_angle_beta 90.797(2)
_cell_angle_gamma 90.00
_cell_formula_units_Z 4
_cell_length_a 17.0585(15)
_cell_length_b 17.1534(16)
_cell_length_c 19.5448(17)
_cell_measurement_reflns_used 9756
_cell_measurement_temperature 100(2)
_cell_measurement_theta_max 38.94
_cell_measurement_theta_min 2.69
_cell_volume 5718.5(9)
_computing_cell_refinement 'Bruker-Nonius Apex v1.0-22 2002'
_computing_data_collection 'Bruker-Nonius Apex v1.0-22 2002'
_computing_data_reduction 'SAINT+ Version 7.06A Bruker-Nonius,2004'
_computing_molecular_graphics 'Shelxtl Version 6.12 (Sheldrick,2001)'
_computing_publication_material 'Shelxtl Version 6.12 (Sheldrick,2001)'
_computing_structure_refinement 'Shelxtl Version 6.12 (Sheldrick,2001)'
_computing_structure_solution 'Shelxtl Version 6.12 (Sheldrick,2001)'
_diffrn_ambient_temperature 100(2)
_diffrn_detector_area_resol_mean 512
_diffrn_detector_type '4K CCD area detector APEX II'
_diffrn_measured_fraction_theta_full 0.955
_diffrn_measured_fraction_theta_max 0.955
_diffrn_measurement_device_type 'Kappa 4-axis goniometer bruker-nonius'
_diffrn_measurement_method
;
Fullsphere data collection, phi and omega scans
;
_diffrn_measurement_specimen_support 'magnetic support whith 10 micron nylon fiber cryoloop'
_diffrn_radiation_monochromator 'Multilayer Montel 200 mirrors'
_diffrn_radiation_type MoK\a
_diffrn_radiation_wavelength 0.71073
_diffrn_reflns_av_R_equivalents 0.0463
_diffrn_reflns_av_sigmaI/netI 0.0560
_diffrn_reflns_limit_h_max 30
_diffrn_reflns_limit_h_min -30
_diffrn_reflns_limit_k_max 30
_diffrn_reflns_limit_k_min -20
_diffrn_reflns_limit_l_max 34
_diffrn_reflns_limit_l_min -34
_diffrn_reflns_number 112410
_diffrn_reflns_theta_full 39.46
_diffrn_reflns_theta_max 39.46
_diffrn_reflns_theta_min 2.59
_diffrn_source 'rotating anode X-ray tube'
_diffrn_source_current 90
_diffrn_source_power 50
_diffrn_source_size '3 mm x 0.3 mm fine focus'
_diffrn_source_type 'Bruker-Nonius FR 591'
_exptl_absorpt_coefficient_mu 0.953
_exptl_absorpt_correction_T_max 1.000000
_exptl_absorpt_correction_T_min 0.912941
_exptl_absorpt_correction_type empirical
_exptl_absorpt_process_details
;
SADABS Version 2.1 2003 Bruker-Nonius
Blessing, Acta Cryst. (1995) A51 33-38
;
_exptl_crystal_colour colourless
_exptl_crystal_density_diffrn 1.576
_exptl_crystal_density_method 'not measured'
_exptl_crystal_description block
_exptl_crystal_F_000 2744
_exptl_crystal_size_max 0.04
_exptl_crystal_size_mid 0.02
_exptl_crystal_size_min 0.01
_refine_diff_density_max 1.842
_refine_diff_density_min -1.977
_refine_diff_density_rms 0.147
_refine_ls_extinction_method none
_refine_ls_goodness_of_fit_ref 1.074
_refine_ls_hydrogen_treatment mixed
_refine_ls_matrix_type full
_refine_ls_number_parameters 700
_refine_ls_number_reflns 32712
_refine_ls_number_restraints 2
_refine_ls_restrained_S_all 1.074
_refine_ls_R_factor_all 0.0775
_refine_ls_R_factor_gt 0.0379
_refine_ls_shift/su_max 0.002
_refine_ls_shift/su_mean 0.000
_refine_ls_structure_factor_coef Fsqd
_refine_ls_weighting_details 'calc w=1/[\s^2^(Fo^2^)+(0.0433P)^2^+3.0925P] where P=(Fo^2^+2Fc^2^)/3'
_refine_ls_weighting_scheme calc
_refine_ls_wR_factor_gt 0.0842
_refine_ls_wR_factor_ref 0.1049
_reflns_number_gt 22866
_reflns_number_total 32712
_reflns_threshold_expression >2sigma(I)
_cod_data_source_file c0cy00022a.txt
_cod_data_source_block zf129_0m
_cod_depositor_comments
;
The following automatic conversions were performed:

data item '_symmetry_cell_setting' value 'Monoclinic' was changed to
'monoclinic' in accordance with the
/home/saulius/struct/COD-crude-data/automatic-downloads/DataCite-retrospective/RSC/depositions/lib/dictionaries/cif_core.dic
dictionary named 'cif_core.dic' version 2.4.2 last updated on
2011-04-26.

Automatic conversion script
Id: cif_fix_values 6909 2019-04-08 15:41:33Z antanas 
;
_cod_original_sg_symbol_H-M P2(1)/c
_cod_database_code 1556269

loop_
_symmetry_equiv_pos_as_xyz
'x, y, z'
'-x, y+1/2, -z+1/2'
'-x, -y, -z'
'x, -y-1/2, z-1/2'

loop_
_atom_site_label
_atom_site_type_symbol
_atom_site_fract_x
_atom_site_fract_y
_atom_site_fract_z
_atom_site_U_iso_or_equiv
_atom_site_adp_type
_atom_site_occupancy
_atom_site_symmetry_multiplicity
_atom_site_calc_flag
_atom_site_refinement_flags
_atom_site_disorder_assembly
_atom_site_disorder_group
Rh1 Rh 0.212572(6) 0.558929(8) 0.321795(5) 0.01016(2) Uani 1 1 d . . .
Cl1 Cl 0.32256(2) 0.61564(3) 0.255578(18) 0.01355(6) Uani 1 1 d . . .
P1 P 0.25854(2) 0.58036(3) 0.43151(2) 0.01248(7) Uani 1 1 d . . .
O1 O 0.19274(7) 0.61282(9) 0.48083(6) 0.0172(2) Uani 1 1 d . . .
H1 H 0.1559(18) 0.598(2) 0.4734(15) 0.036(8) Uiso 1 1 d . . .
C1 C 0.29464(9) 0.49301(12) 0.47398(8) 0.0159(3) Uani 1 1 d . . .
Rh2 Rh 0.303815(6) 0.492281(8) 0.186600(6) 0.01088(3) Uani 1 1 d . . .
Cl2 Cl 0.16553(2) 0.52931(3) 0.206475(18) 0.01345(7) Uani 1 1 d . . .
P2 P 0.10451(2) 0.50173(3) 0.37133(2) 0.01219(7) Uani 1 1 d . . .
O2 O 0.06767(7) 0.55898(9) 0.42370(6) 0.0155(2) Uani 1 1 d . . .
C2 C 0.35991(10) 0.45180(12) 0.45001(9) 0.0185(3) Uani 1 1 d . . .
H2A H 0.3886 0.4715 0.4124 0.022 Uiso 1 1 calc R . .
Cl3 Cl 0.29174(2) 0.44056(3) 0.298129(18) 0.01362(6) Uani 1 1 d . . .
P3 P 0.15166(2) 0.67850(3) 0.31815(2) 0.01230(7) Uani 1 1 d . . .
O3 O 0.06894(7) 0.68003(9) 0.35382(7) 0.0176(2) Uani 1 1 d . . .
H3 H 0.0654(15) 0.641(2) 0.3801(13) 0.023(7) Uiso 1 1 d . . .
C3 C 0.38273(12) 0.38237(14) 0.48096(10) 0.0250(4) Uani 1 1 d . . .
H3A H 0.4272 0.3550 0.4648 0.030 Uiso 1 1 calc R . .
Cl4 Cl 0.30850(2) 0.55544(3) 0.082228(19) 0.01594(7) Uani 1 1 d . . .
P4 P 0.43327(2) 0.46271(3) 0.17535(2) 0.01380(8) Uani 1 1 d . . .
O4 O 0.44947(7) 0.38813(9) 0.13298(7) 0.0195(3) Uani 1 1 d D . .
H4 H 0.400(8) 0.365(12) 0.105(8) 0.080 Uiso 0.34(18) 1 d PD A 1
H5 H 0.383(4) 0.370(6) 0.092(5) 0.080 Uiso 0.66(18) 1 d PD A 2
C4 C 0.34064(12) 0.35266(15) 0.53563(11) 0.0281(4) Uani 1 1 d . . .
H4A H 0.3549 0.3040 0.5554 0.034 Uiso 1 1 calc R . .
P5 P 0.26528(2) 0.38599(3) 0.12564(2) 0.01377(8) Uani 1 1 d . . .
O5 O 0.32790(7) 0.35257(9) 0.07736(6) 0.0177(2) Uani 1 1 d D . .
C5 C 0.27770(12) 0.39441(16) 0.56110(10) 0.0272(4) Uani 1 1 d . . .
H5A H 0.2502 0.3751 0.5995 0.033 Uiso 1 1 calc R . .
C6 C 0.25452(10) 0.46423(14) 0.53080(9) 0.0210(4) Uani 1 1 d . . .
H6A H 0.2115 0.4925 0.5486 0.025 Uiso 1 1 calc R . .
C7 C 0.33559(9) 0.65155(11) 0.44324(8) 0.0144(3) Uani 1 1 d . . .
C8 C 0.40440(9) 0.64514(13) 0.40572(8) 0.0177(3) Uani 1 1 d . . .
H8A H 0.4107 0.6035 0.3743 0.021 Uiso 1 1 calc R . .
C9 C 0.46379(10) 0.70025(14) 0.41464(10) 0.0221(4) Uani 1 1 d . . .
H9A H 0.5100 0.6970 0.3882 0.027 Uiso 1 1 calc R . .
C10 C 0.45563(11) 0.75973(14) 0.46193(10) 0.0235(4) Uani 1 1 d . . .
H10A H 0.4964 0.7970 0.4679 0.028 Uiso 1 1 calc R . .
C11 C 0.38802(11) 0.76528(13) 0.50084(10) 0.0225(4) Uani 1 1 d . . .
H11A H 0.3832 0.8055 0.5339 0.027 Uiso 1 1 calc R . .
C12 C 0.32763(10) 0.71167(12) 0.49107(8) 0.0179(3) Uani 1 1 d . . .
H12A H 0.2810 0.7159 0.5169 0.021 Uiso 1 1 calc R . .
C13 C 0.11981(9) 0.41172(11) 0.41841(8) 0.0143(3) Uani 1 1 d . . .
C14 C 0.16445(10) 0.34907(12) 0.39499(9) 0.0170(3) Uani 1 1 d . . .
H14A H 0.1912 0.3530 0.3528 0.020 Uiso 1 1 calc R . .
C15 C 0.16963(10) 0.28117(13) 0.43331(9) 0.0194(3) Uani 1 1 d . . .
H15A H 0.2005 0.2389 0.4175 0.023 Uiso 1 1 calc R . .
C16 C 0.12983(10) 0.27457(13) 0.49488(9) 0.0192(3) Uani 1 1 d . . .
H16A H 0.1337 0.2281 0.5211 0.023 Uiso 1 1 calc R . .
C17 C 0.08451(10) 0.33636(13) 0.51768(9) 0.0191(3) Uani 1 1 d . . .
H17A H 0.0569 0.3317 0.5594 0.023 Uiso 1 1 calc R . .
C18 C 0.07924(10) 0.40485(12) 0.48004(8) 0.0171(3) Uani 1 1 d . . .
H18A H 0.0482 0.4469 0.4960 0.021 Uiso 1 1 calc R . .
C19 C 0.02515(9) 0.47553(12) 0.31268(8) 0.0161(3) Uani 1 1 d . . .
C20 C -0.04617(11) 0.51590(14) 0.31734(11) 0.0253(4) Uani 1 1 d . . .
H20A H -0.0509 0.5590 0.3475 0.030 Uiso 1 1 calc R . .
C21 C -0.11023(12) 0.49201(16) 0.27718(13) 0.0316(5) Uani 1 1 d . . .
H21A H -0.1587 0.5190 0.2803 0.038 Uiso 1 1 calc R . .
C22 C -0.10384(12) 0.42965(15) 0.23301(11) 0.0280(4) Uani 1 1 d . . .
H22A H -0.1474 0.4146 0.2052 0.034 Uiso 1 1 calc R . .
C23 C -0.03315(10) 0.38846(14) 0.22910(9) 0.0216(4) Uani 1 1 d . . .
H23A H -0.0288 0.3452 0.1990 0.026 Uiso 1 1 calc R . .
C24 C 0.03067(10) 0.41126(13) 0.26949(9) 0.0190(3) Uani 1 1 d . . .
H24A H 0.0783 0.3828 0.2676 0.023 Uiso 1 1 calc R . .
C25 C 0.20285(9) 0.76062(11) 0.35687(8) 0.0140(3) Uani 1 1 d . . .
C26 C 0.27552(10) 0.78785(13) 0.33414(9) 0.0184(3) Uani 1 1 d . . .
H26A H 0.3028 0.7600 0.2999 0.022 Uiso 1 1 calc R . .
C27 C 0.30769(11) 0.85567(13) 0.36171(10) 0.0215(3) Uani 1 1 d . . .
H27A H 0.3563 0.8746 0.3454 0.026 Uiso 1 1 calc R . .
C28 C 0.26899(11) 0.89600(14) 0.41313(10) 0.0235(4) Uani 1 1 d . . .
H28A H 0.2908 0.9427 0.4313 0.028 Uiso 1 1 calc R . .
C29 C 0.19862(11) 0.86782(13) 0.43766(10) 0.0220(4) Uani 1 1 d . . .
H29A H 0.1731 0.8944 0.4737 0.026 Uiso 1 1 calc R . .
C30 C 0.16514(10) 0.80072(12) 0.40972(8) 0.0177(3) Uani 1 1 d . . .
H30A H 0.1166 0.7820 0.4265 0.021 Uiso 1 1 calc R . .
C31 C 0.12685(10) 0.70967(12) 0.23186(8) 0.0171(3) Uani 1 1 d . . .
C32 C 0.05213(12) 0.69031(15) 0.20688(11) 0.0270(4) Uani 1 1 d . . .
H32A H 0.0187 0.6581 0.2332 0.032 Uiso 1 1 calc R . .
C33 C 0.02671(14) 0.71831(18) 0.14343(12) 0.0368(6) Uani 1 1 d . . .
H33A H -0.0245 0.7059 0.1270 0.044 Uiso 1 1 calc R . .
C34 C 0.07539(16) 0.7639(2) 0.10433(11) 0.0406(7) Uani 1 1 d . . .
H34A H 0.0578 0.7826 0.0610 0.049 Uiso 1 1 calc R . .
C35 C 0.15021(16) 0.7827(2) 0.12838(11) 0.0408(7) Uani 1 1 d . . .
H35A H 0.1837 0.8142 0.1015 0.049 Uiso 1 1 calc R . .
C36 C 0.17598(12) 0.75519(17) 0.19201(10) 0.0289(5) Uani 1 1 d . . .
H36A H 0.2273 0.7676 0.2082 0.035 Uiso 1 1 calc R . .
C37 C 0.48639(9) 0.44453(13) 0.25541(9) 0.0182(3) Uani 1 1 d . . .
C38 C 0.50538(11) 0.50475(15) 0.30038(10) 0.0247(4) Uani 1 1 d . . .
H38A H 0.4881 0.5563 0.2908 0.030 Uiso 1 1 calc R . .
C39 C 0.54972(13) 0.48989(18) 0.35949(11) 0.0331(5) Uani 1 1 d . . .
H39A H 0.5620 0.5311 0.3902 0.040 Uiso 1 1 calc R . .
C40 C 0.57572(14) 0.4152(2) 0.37329(12) 0.0374(6) Uani 1 1 d . . .
H40A H 0.6055 0.4051 0.4137 0.045 Uiso 1 1 calc R . .
C41 C 0.55842(14) 0.35504(18) 0.32815(14) 0.0391(6) Uani 1 1 d . . .
H41A H 0.5772 0.3039 0.3373 0.047 Uiso 1 1 calc R . .
C42 C 0.51337(12) 0.36954(15) 0.26920(12) 0.0281(4) Uani 1 1 d . . .
H42A H 0.5012 0.3282 0.2385 0.034 Uiso 1 1 calc R . .
C43 C 0.49139(9) 0.53900(12) 0.13560(8) 0.0151(3) Uani 1 1 d . . .
C44 C 0.54069(9) 0.51521(13) 0.08273(8) 0.0168(3) Uani 1 1 d . . .
H44A H 0.5407 0.4623 0.0683 0.020 Uiso 1 1 calc R . .
C45 C 0.58965(10) 0.56919(13) 0.05139(9) 0.0193(3) Uani 1 1 d . . .
H45A H 0.6223 0.5531 0.0150 0.023 Uiso 1 1 calc R . .
C46 C 0.59106(10) 0.64593(14) 0.07293(9) 0.0206(4) Uani 1 1 d . . .
H46A H 0.6258 0.6821 0.0524 0.025 Uiso 1 1 calc R . .
C47 C 0.54139(10) 0.67024(14) 0.12486(10) 0.0221(4) Uani 1 1 d . . .
H47A H 0.5417 0.7231 0.1393 0.027 Uiso 1 1 calc R . .
C48 C 0.49124(10) 0.61677(13) 0.15565(10) 0.0208(3) Uani 1 1 d . . .
H48A H 0.4568 0.6336 0.1905 0.025 Uiso 1 1 calc R . .
C49 C 0.18168(10) 0.40553(12) 0.06969(8) 0.0173(3) Uani 1 1 d . . .
C50 C 0.19581(11) 0.41264(13) -0.00035(9) 0.0210(3) Uani 1 1 d . . .
H50A H 0.2481 0.4113 -0.0164 0.025 Uiso 1 1 calc R . .
C51 C 0.13349(13) 0.42173(15) -0.04680(10) 0.0274(4) Uani 1 1 d . . .
H51A H 0.1436 0.4279 -0.0942 0.033 Uiso 1 1 calc R . .
C52 C 0.05692(13) 0.42179(16) -0.02381(12) 0.0313(5) Uani 1 1 d . . .
H52A H 0.0145 0.4256 -0.0557 0.038 Uiso 1 1 calc R . .
C53 C 0.04220(12) 0.41621(16) 0.04588(11) 0.0283(4) Uani 1 1 d . . .
H53A H -0.0102 0.4165 0.0616 0.034 Uiso 1 1 calc R . .
C54 C 0.10450(10) 0.41021(14) 0.09262(10) 0.0217(4) Uani 1 1 d . . .
H54A H 0.0944 0.4093 0.1403 0.026 Uiso 1 1 calc R . .
C55 C 0.23995(11) 0.30453(13) 0.18100(9) 0.0187(3) Uani 1 1 d . . .
C56 C 0.30237(14) 0.27268(16) 0.21883(12) 0.0324(5) Uani 1 1 d . . .
H56A H 0.3526 0.2963 0.2164 0.039 Uiso 1 1 calc R . .
C57 C 0.29282(19) 0.20786(19) 0.25960(14) 0.0434(7) Uani 1 1 d . . .
H57A H 0.3363 0.1872 0.2845 0.052 Uiso 1 1 calc R . .
C58 C 0.2205(2) 0.17313(19) 0.26427(12) 0.0443(7) Uani 1 1 d . . .
H58A H 0.2136 0.1289 0.2928 0.053 Uiso 1 1 calc R . .
C59 C 0.15791(17) 0.20307(19) 0.22711(14) 0.0409(6) Uani 1 1 d . . .
H59A H 0.1079 0.1791 0.2303 0.049 Uiso 1 1 calc R . .
C60 C 0.16709(12) 0.26791(15) 0.18503(12) 0.0274(4) Uani 1 1 d . . .
H60A H 0.1238 0.2872 0.1591 0.033 Uiso 1 1 calc R . .

loop_
_atom_site_aniso_label
_atom_site_aniso_U_11
_atom_site_aniso_U_22
_atom_site_aniso_U_33
_atom_site_aniso_U_23
_atom_site_aniso_U_13
_atom_site_aniso_U_12
Rh1 0.00861(4) 0.01122(6) 0.01065(4) -0.00108(4) 0.00011(3) 0.00021(4)
Cl1 0.01189(12) 0.01404(19) 0.01475(13) -0.00227(13) 0.00168(10) -0.00157(12)
P1 0.01145(14) 0.0145(2) 0.01145(14) -0.00092(14) -0.00075(11) -0.00004(14)
O1 0.0144(5) 0.0218(8) 0.0155(5) -0.0048(5) 0.0004(4) -0.0011(5)
C1 0.0164(6) 0.0154(8) 0.0158(6) 0.0003(6) -0.0035(5) -0.0015(6)
Rh2 0.01025(4) 0.01165(6) 0.01077(4) -0.00084(4) 0.00094(3) -0.00055(4)
Cl2 0.01124(12) 0.01612(19) 0.01296(13) -0.00231(12) -0.00081(10) -0.00005(12)
P2 0.01022(14) 0.0127(2) 0.01369(15) -0.00045(14) 0.00082(11) -0.00038(13)
O2 0.0130(4) 0.0155(7) 0.0180(5) -0.0026(4) 0.0044(4) -0.0001(4)
C2 0.0186(7) 0.0173(9) 0.0196(7) 0.0023(6) -0.0043(5) 0.0016(6)
Cl3 0.01401(13) 0.01405(18) 0.01285(13) 0.00067(12) 0.00153(10) 0.00145(12)
P3 0.01072(14) 0.0121(2) 0.01402(15) -0.00068(14) -0.00046(11) 0.00105(13)
O3 0.0134(5) 0.0160(7) 0.0234(6) 0.0004(5) 0.0042(4) 0.0021(4)
C3 0.0239(8) 0.0220(11) 0.0287(8) 0.0018(8) -0.0082(6) 0.0030(7)
Cl4 0.01778(15) 0.0168(2) 0.01327(13) 0.00204(13) 0.00063(11) -0.00197(14)
P4 0.01117(15) 0.0146(2) 0.01572(16) -0.00022(15) 0.00174(12) 0.00007(14)
O4 0.0156(5) 0.0174(7) 0.0257(6) -0.0048(5) 0.0030(4) 0.0016(5)
C4 0.0286(9) 0.0216(11) 0.0338(10) 0.0098(8) -0.0141(7) -0.0033(8)
P5 0.01417(15) 0.0135(2) 0.01364(15) -0.00230(14) 0.00154(12) -0.00211(14)
O5 0.0182(5) 0.0161(7) 0.0188(5) -0.0056(5) 0.0037(4) -0.0009(5)
C5 0.0248(8) 0.0308(13) 0.0257(8) 0.0118(8) -0.0071(6) -0.0078(8)
C6 0.0187(7) 0.0253(11) 0.0188(7) 0.0051(7) -0.0035(5) -0.0051(7)
C7 0.0143(6) 0.0139(8) 0.0149(6) -0.0003(5) -0.0032(4) -0.0002(5)
C8 0.0141(6) 0.0215(10) 0.0175(6) -0.0008(6) -0.0021(5) -0.0007(6)
C9 0.0152(6) 0.0263(11) 0.0248(8) 0.0019(7) -0.0043(5) -0.0045(7)
C10 0.0215(7) 0.0210(10) 0.0276(8) 0.0035(7) -0.0085(6) -0.0075(7)
C11 0.0269(8) 0.0168(10) 0.0236(8) -0.0027(7) -0.0076(6) -0.0015(7)
C12 0.0204(7) 0.0157(9) 0.0175(6) -0.0020(6) -0.0031(5) 0.0003(6)
C13 0.0126(5) 0.0144(8) 0.0159(6) 0.0012(5) 0.0012(4) -0.0003(5)
C14 0.0178(6) 0.0143(8) 0.0188(6) 0.0003(6) 0.0037(5) -0.0004(6)
C15 0.0200(7) 0.0152(9) 0.0231(7) 0.0022(6) 0.0050(6) 0.0025(6)
C16 0.0207(7) 0.0160(9) 0.0210(7) 0.0048(6) 0.0025(5) 0.0009(6)
C17 0.0189(7) 0.0201(10) 0.0185(7) 0.0041(6) 0.0045(5) 0.0004(6)
C18 0.0160(6) 0.0169(9) 0.0186(6) 0.0012(6) 0.0034(5) 0.0006(6)
C19 0.0137(6) 0.0161(9) 0.0183(6) 0.0008(6) -0.0026(5) -0.0025(5)
C20 0.0171(7) 0.0219(11) 0.0368(10) -0.0073(8) -0.0076(7) 0.0020(7)
C21 0.0187(8) 0.0275(13) 0.0481(12) -0.0073(10) -0.0132(8) 0.0024(8)
C22 0.0220(8) 0.0258(12) 0.0359(10) -0.0010(9) -0.0124(7) -0.0049(7)
C23 0.0203(7) 0.0228(11) 0.0216(7) -0.0025(7) -0.0016(6) -0.0069(7)
C24 0.0154(6) 0.0211(10) 0.0204(7) -0.0034(6) 0.0012(5) -0.0021(6)
C25 0.0158(6) 0.0112(8) 0.0149(6) -0.0005(5) -0.0020(4) 0.0006(5)
C26 0.0168(6) 0.0163(9) 0.0220(7) -0.0014(6) -0.0001(5) -0.0012(6)
C27 0.0196(7) 0.0172(10) 0.0276(8) -0.0019(7) -0.0023(6) -0.0035(6)
C28 0.0249(8) 0.0183(10) 0.0271(8) -0.0048(7) -0.0059(6) -0.0018(7)
C29 0.0252(8) 0.0185(10) 0.0223(7) -0.0068(7) -0.0024(6) 0.0021(7)
C30 0.0194(7) 0.0166(9) 0.0171(6) -0.0024(6) -0.0007(5) 0.0020(6)
C31 0.0175(6) 0.0182(9) 0.0155(6) -0.0010(6) -0.0036(5) 0.0048(6)
C32 0.0241(8) 0.0281(12) 0.0286(9) -0.0008(8) -0.0111(7) 0.0016(8)
C33 0.0365(11) 0.0411(17) 0.0321(10) -0.0070(10) -0.0203(9) 0.0123(11)
C34 0.0514(14) 0.0497(19) 0.0202(8) 0.0001(10) -0.0113(9) 0.0254(13)
C35 0.0444(13) 0.057(2) 0.0209(9) 0.0129(10) 0.0030(8) 0.0167(13)
C36 0.0260(8) 0.0408(15) 0.0199(7) 0.0079(8) 0.0012(6) 0.0058(9)
C37 0.0126(6) 0.0223(10) 0.0197(6) 0.0036(6) 0.0000(5) -0.0018(6)
C38 0.0209(7) 0.0319(13) 0.0211(7) -0.0024(7) -0.0030(6) 0.0051(7)
C39 0.0269(9) 0.0456(17) 0.0265(9) -0.0026(9) -0.0091(7) 0.0004(10)
C40 0.0289(10) 0.0475(18) 0.0354(11) 0.0143(11) -0.0142(8) -0.0057(10)
C41 0.0335(11) 0.0310(15) 0.0523(14) 0.0209(12) -0.0188(10) -0.0071(10)
C42 0.0255(8) 0.0202(11) 0.0384(10) 0.0094(9) -0.0104(7) -0.0046(7)
C43 0.0115(5) 0.0171(9) 0.0169(6) 0.0008(6) 0.0019(4) 0.0002(5)
C44 0.0138(6) 0.0205(9) 0.0163(6) -0.0004(6) 0.0026(5) 0.0001(6)
C45 0.0158(6) 0.0247(11) 0.0174(6) 0.0017(6) 0.0039(5) -0.0007(6)
C46 0.0144(6) 0.0246(11) 0.0228(7) 0.0063(7) 0.0023(5) -0.0017(6)
C47 0.0180(7) 0.0188(10) 0.0298(8) -0.0001(7) 0.0060(6) -0.0014(6)
C48 0.0169(6) 0.0194(10) 0.0262(8) -0.0022(7) 0.0078(6) -0.0018(6)
C49 0.0182(6) 0.0162(9) 0.0176(6) -0.0049(6) -0.0017(5) -0.0012(6)
C50 0.0251(8) 0.0184(10) 0.0193(7) -0.0013(6) -0.0016(6) -0.0018(7)
C51 0.0377(10) 0.0220(11) 0.0221(8) -0.0027(7) -0.0088(7) 0.0037(8)
C52 0.0325(10) 0.0260(12) 0.0350(10) -0.0074(9) -0.0165(8) 0.0092(9)
C53 0.0200(8) 0.0276(12) 0.0370(10) -0.0112(9) -0.0083(7) 0.0059(7)
C54 0.0173(7) 0.0223(10) 0.0255(8) -0.0090(7) -0.0017(6) 0.0007(6)
C55 0.0228(7) 0.0162(9) 0.0172(6) -0.0019(6) 0.0030(5) -0.0058(6)
C56 0.0375(11) 0.0228(12) 0.0364(11) 0.0087(9) -0.0133(9) -0.0096(9)
C57 0.0640(17) 0.0269(15) 0.0389(12) 0.0111(11) -0.0208(12) -0.0115(13)
C58 0.080(2) 0.0267(15) 0.0261(10) 0.0056(9) 0.0059(11) -0.0184(14)
C59 0.0464(14) 0.0287(15) 0.0481(14) 0.0019(11) 0.0210(11) -0.0143(11)
C60 0.0260(8) 0.0212(11) 0.0353(10) -0.0022(8) 0.0101(7) -0.0056(8)

loop_
_atom_type_symbol
_atom_type_description
_atom_type_scat_dispersion_real
_atom_type_scat_dispersion_imag
_atom_type_scat_source
C C 0.0033 0.0016 'International Tables Vol C Tables 4.2.6.8 and 6.1.1.4'
H H 0.0000 0.0000 'International Tables Vol C Tables 4.2.6.8 and 6.1.1.4'
O O 0.0106 0.0060 'International Tables Vol C Tables 4.2.6.8 and 6.1.1.4'
P P 0.1023 0.0942 'International Tables Vol C Tables 4.2.6.8 and 6.1.1.4'
Cl Cl 0.1484 0.1585 'International Tables Vol C Tables 4.2.6.8 and 6.1.1.4'
Rh Rh -1.1178 0.9187 'International Tables Vol C Tables 4.2.6.8 and 6.1.1.4'

loop_
_geom_angle_atom_site_label_1
_geom_angle_atom_site_label_2
_geom_angle_atom_site_label_3
_geom_angle
P3 Rh1 P1 91.966(16)
P3 Rh1 P2 91.658(17)
P1 Rh1 P2 86.615(16)
P3 Rh1 Cl2 90.829(15)
P1 Rh1 Cl2 177.107(18)
P2 Rh1 Cl2 92.561(15)
P3 Rh1 Cl3 165.733(14)
P1 Rh1 Cl3 97.173(15)
P2 Rh1 Cl3 99.770(17)
Cl2 Rh1 Cl3 80.227(14)
P3 Rh1 Cl1 88.787(16)
P1 Rh1 Cl1 99.918(15)
P2 Rh1 Cl1 173.435(14)
Cl2 Rh1 Cl1 80.883(14)
Cl3 Rh1 Cl1 78.887(15)
Rh1 Cl1 Rh2 81.927(14)
O1 P1 C7 101.82(8)
O1 P1 C1 104.44(8)
C7 P1 C1 104.96(8)
O1 P1 Rh1 112.73(5)
C7 P1 Rh1 117.64(5)
C1 P1 Rh1 113.75(6)
C6 C1 C2 119.00(18)
C6 C1 P1 119.09(15)
C2 C1 P1 121.87(13)
P5 Rh2 P4 92.549(17)
P5 Rh2 Cl4 85.791(17)
P4 Rh2 Cl4 88.495(16)
P5 Rh2 Cl3 98.869(17)
P4 Rh2 Cl3 95.873(15)
Cl4 Rh2 Cl3 173.438(17)
P5 Rh2 Cl2 91.079(15)
P4 Rh2 Cl2 175.934(15)
Cl4 Rh2 Cl2 93.604(14)
Cl3 Rh2 Cl2 81.745(13)
P5 Rh2 Cl1 170.425(14)
P4 Rh2 Cl1 97.022(16)
Cl4 Rh2 Cl1 94.166(16)
Cl3 Rh2 Cl1 80.467(16)
Cl2 Rh2 Cl1 79.364(13)
Rh1 Cl2 Rh2 84.059(12)
O2 P2 C13 105.06(8)
O2 P2 C19 105.45(8)
C13 P2 C19 102.12(8)
O2 P2 Rh1 109.82(5)
C13 P2 Rh1 117.62(5)
C19 P2 Rh1 115.58(6)
C3 C2 C1 120.32(18)
Rh2 Cl3 Rh1 85.390(15)
O3 P3 C31 101.93(8)
O3 P3 C25 103.29(8)
C31 P3 C25 105.27(9)
O3 P3 Rh1 113.97(6)
C31 P3 Rh1 113.03(6)
C25 P3 Rh1 117.66(6)
C2 C3 C4 120.2(2)
O4 P4 C43 105.23(8)
O4 P4 C37 103.12(9)
C43 P4 C37 102.81(8)
O4 P4 Rh2 114.53(5)
C43 P4 Rh2 114.51(6)
C37 P4 Rh2 115.19(6)
C5 C4 C3 119.7(2)
O5 P5 C49 104.15(8)
O5 P5 C55 104.46(9)
C49 P5 C55 107.95(9)
O5 P5 Rh2 114.88(6)
C49 P5 Rh2 112.77(7)
C55 P5 Rh2 111.93(6)
C4 C5 C6 120.54(19)
C5 C6 C1 120.08(19)
C8 C7 C12 119.90(16)
C8 C7 P1 119.70(14)
C12 C7 P1 120.37(13)
C9 C8 C7 119.69(18)
C10 C9 C8 120.20(18)
C9 C10 C11 120.41(18)
C12 C11 C10 119.77(19)
C11 C12 C7 119.99(17)
C14 C13 C18 119.61(17)
C14 C13 P2 124.29(12)
C18 C13 P2 115.97(14)
C15 C14 C13 119.99(16)
C14 C15 C16 120.40(18)
C17 C16 C15 119.65(18)
C18 C17 C16 120.53(16)
C17 C18 C13 119.81(18)
C24 C19 C20 119.72(16)
C24 C19 P2 121.46(13)
C20 C19 P2 118.40(15)
C21 C20 C19 119.4(2)
C22 C21 C20 120.7(2)
C21 C22 C23 120.05(17)
C24 C23 C22 119.6(2)
C23 C24 C19 120.49(18)
C26 C25 C30 119.05(17)
C26 C25 P3 123.23(13)
C30 C25 P3 117.63(13)
C27 C26 C25 120.08(17)
C26 C27 C28 120.40(18)
C29 C28 C27 119.8(2)
C28 C29 C30 120.33(18)
C29 C30 C25 120.23(17)
C36 C31 C32 119.40(17)
C36 C31 P3 123.45(14)
C32 C31 P3 117.02(15)
C33 C32 C31 120.0(2)
C34 C33 C32 120.4(2)
C33 C34 C35 120.0(2)
C34 C35 C36 119.9(3)
C31 C36 C35 120.2(2)
C42 C37 C38 119.38(18)
C42 C37 P4 118.89(16)
C38 C37 P4 121.56(17)
C37 C38 C39 120.4(2)
C40 C39 C38 120.0(2)
C39 C40 C41 120.1(2)
C40 C41 C42 120.1(3)
C37 C42 C41 120.0(2)
C48 C43 C44 119.37(17)
C48 C43 P4 124.46(12)
C44 C43 P4 116.14(15)
C45 C44 C43 119.97(19)
C46 C45 C44 120.43(16)
C45 C46 C47 119.89(18)
C46 C47 C48 119.9(2)
C43 C48 C47 120.35(17)
C50 C49 C54 118.97(16)
C50 C49 P5 117.44(13)
C54 C49 P5 123.52(14)
C51 C50 C49 120.38(18)
C52 C51 C50 120.06(19)
C51 C52 C53 120.03(18)
C52 C53 C54 120.0(2)
C53 C54 C49 120.39(18)
C60 C55 C56 117.8(2)
C60 C55 P5 126.66(16)
C56 C55 P5 115.35(15)
C57 C56 C55 121.7(2)
C58 C57 C56 120.1(3)
C57 C58 C59 119.5(3)
C58 C59 C60 120.9(2)
C59 C60 C55 120.0(2)

loop_
_geom_bond_atom_site_label_1
_geom_bond_atom_site_label_2
_geom_bond_distance
Rh1 P3 2.2999(5)
Rh1 P1 2.3025(4)
Rh1 P2 2.3124(5)
Rh1 Cl2 2.4355(4)
Rh1 Cl3 2.4855(5)
Rh1 Cl1 2.4918(4)
Cl1 Rh2 2.5270(5)
P1 O1 1.5903(13)
P1 C7 1.8063(18)
P1 C1 1.8164(19)
C1 C6 1.402(2)
C1 C2 1.405(3)
Rh2 P5 2.2703(5)
Rh2 P4 2.2795(5)
Rh2 Cl4 2.3121(4)
Rh2 Cl3 2.3650(4)
Rh2 Cl2 2.4788(4)
P2 O2 1.5572(13)
P2 C13 1.8143(19)
P2 C19 1.8182(16)
C2 C3 1.389(3)
P3 O3 1.5828(13)
P3 C31 1.8138(17)
P3 C25 1.8168(18)
C3 C4 1.392(3)
P4 O4 1.5507(16)
P4 C43 1.8222(19)
P4 C37 1.8241(17)
C4 C5 1.389(4)
P5 O5 1.5454(13)
P5 C49 1.8162(17)
P5 C55 1.823(2)
C5 C6 1.391(3)
C7 C8 1.397(2)
C7 C12 1.400(3)
C8 C9 1.395(3)
C9 C10 1.385(3)
C10 C11 1.393(3)
C11 C12 1.392(3)
C13 C14 1.398(3)
C13 C18 1.402(2)
C14 C15 1.387(3)
C15 C16 1.394(2)
C16 C17 1.389(3)
C17 C18 1.388(3)
C19 C24 1.392(3)
C19 C20 1.404(3)
C20 C21 1.398(3)
C21 C22 1.380(3)
C22 C23 1.401(3)
C23 C24 1.392(2)
C25 C26 1.403(2)
C25 C30 1.405(2)
C26 C27 1.392(3)
C27 C28 1.394(3)
C28 C29 1.386(3)
C29 C30 1.393(3)
C31 C36 1.392(3)
C31 C32 1.399(3)
C32 C33 1.393(3)
C33 C34 1.380(4)
C34 C35 1.392(4)
C35 C36 1.395(3)
C37 C42 1.391(3)
C37 C38 1.392(3)
C38 C39 1.396(3)
C39 C40 1.381(4)
C40 C41 1.387(4)
C41 C42 1.398(3)
C43 C48 1.390(3)
C43 C44 1.402(2)
C44 C45 1.394(3)
C45 C46 1.382(3)
C46 C47 1.395(3)
C47 C48 1.396(3)
C49 C50 1.399(2)
C49 C54 1.399(2)
C50 C51 1.397(3)
C51 C52 1.387(3)
C52 C53 1.392(3)
C53 C54 1.396(3)
C55 C60 1.396(3)
C55 C56 1.399(3)
C56 C57 1.379(4)
C57 C58 1.374(4)
C58 C59 1.382(5)
C59 C60 1.393(4)

loop_
_geom_torsion_atom_site_label_1
_geom_torsion_atom_site_label_2
_geom_torsion_atom_site_label_3
_geom_torsion_atom_site_label_4
_geom_torsion
P3 Rh1 Cl1 Rh2 -132.878(13)
P1 Rh1 Cl1 Rh2 135.338(15)
P2 Rh1 Cl1 Rh2 -38.91(15)
Cl2 Rh1 Cl1 Rh2 -41.843(13)
Cl3 Rh1 Cl1 Rh2 39.896(12)
P3 Rh1 P1 O1 46.97(7)
P2 Rh1 P1 O1 -44.58(7)
Cl2 Rh1 P1 O1 -118.1(3)
Cl3 Rh1 P1 O1 -144.01(7)
Cl1 Rh1 P1 O1 136.08(7)
P3 Rh1 P1 C7 -71.07(7)
P2 Rh1 P1 C7 -162.62(7)
Cl2 Rh1 P1 C7 123.9(3)
Cl3 Rh1 P1 C7 97.95(7)
Cl1 Rh1 P1 C7 18.04(7)
P3 Rh1 P1 C1 165.64(6)
P2 Rh1 P1 C1 74.09(6)
Cl2 Rh1 P1 C1 0.6(3)
Cl3 Rh1 P1 C1 -25.34(6)
Cl1 Rh1 P1 C1 -105.25(6)
O1 P1 C1 C6 9.58(16)
C7 P1 C1 C6 116.31(15)
Rh1 P1 C1 C6 -113.73(14)
O1 P1 C1 C2 -172.82(14)
C7 P1 C1 C2 -66.09(16)
Rh1 P1 C1 C2 63.87(15)
Rh1 Cl1 Rh2 P5 44.69(10)
Rh1 Cl1 Rh2 P4 -136.929(15)
Rh1 Cl1 Rh2 Cl4 134.077(13)
Rh1 Cl1 Rh2 Cl3 -42.119(12)
Rh1 Cl1 Rh2 Cl2 41.185(12)
P3 Rh1 Cl2 Rh2 131.246(15)
P1 Rh1 Cl2 Rh2 -63.7(3)
P2 Rh1 Cl2 Rh2 -137.057(16)
Cl3 Rh1 Cl2 Rh2 -37.579(13)
Cl1 Rh1 Cl2 Rh2 42.608(14)
P5 Rh2 Cl2 Rh1 138.465(16)
P4 Rh2 Cl2 Rh1 -14.7(3)
Cl4 Rh2 Cl2 Rh1 -135.684(16)
Cl3 Rh2 Cl2 Rh1 39.660(15)
Cl1 Rh2 Cl2 Rh1 -42.117(13)
P3 Rh1 P2 O2 -38.29(5)
P1 Rh1 P2 O2 53.59(5)
Cl2 Rh1 P2 O2 -129.19(5)
Cl3 Rh1 P2 O2 150.29(5)
Cl1 Rh1 P2 O2 -132.09(14)
P3 Rh1 P2 C13 -158.30(6)
P1 Rh1 P2 C13 -66.43(6)
Cl2 Rh1 P2 C13 110.80(6)
Cl3 Rh1 P2 C13 30.28(6)
Cl1 Rh1 P2 C13 107.90(15)
P3 Rh1 P2 C19 80.83(7)
P1 Rh1 P2 C19 172.70(8)
Cl2 Rh1 P2 C19 -10.07(8)
Cl3 Rh1 P2 C19 -90.59(7)
Cl1 Rh1 P2 C19 -12.97(18)
C6 C1 C2 C3 1.9(3)
P1 C1 C2 C3 -175.66(15)
P5 Rh2 Cl3 Rh1 -128.419(15)
P4 Rh2 Cl3 Rh1 138.066(16)
Cl4 Rh2 Cl3 Rh1 6.53(13)
Cl2 Rh2 Cl3 Rh1 -38.613(13)
Cl1 Rh2 Cl3 Rh1 41.904(12)
P3 Rh1 Cl3 Rh2 -12.21(6)
P1 Rh1 Cl3 Rh2 -141.654(15)
P2 Rh1 Cl3 Rh2 130.566(13)
Cl2 Rh1 Cl3 Rh2 39.629(13)
Cl1 Rh1 Cl3 Rh2 -42.900(12)
P1 Rh1 P3 O3 -81.65(6)
P2 Rh1 P3 O3 5.02(6)
Cl2 Rh1 P3 O3 97.60(6)
Cl3 Rh1 P3 O3 148.41(7)
Cl1 Rh1 P3 O3 178.47(6)
P1 Rh1 P3 C31 162.58(7)
P2 Rh1 P3 C31 -110.75(7)
Cl2 Rh1 P3 C31 -18.17(7)
Cl3 Rh1 P3 C31 32.64(9)
Cl1 Rh1 P3 C31 62.69(7)
P1 Rh1 P3 C25 39.49(6)
P2 Rh1 P3 C25 126.16(6)
Cl2 Rh1 P3 C25 -141.25(6)
Cl3 Rh1 P3 C25 -90.45(8)
Cl1 Rh1 P3 C25 -60.39(6)
C1 C2 C3 C4 0.6(3)
P5 Rh2 P4 O4 0.91(7)
Cl4 Rh2 P4 O4 -84.81(7)
Cl3 Rh2 P4 O4 100.10(7)
Cl2 Rh2 P4 O4 154.0(2)
Cl1 Rh2 P4 O4 -178.82(6)
P5 Rh2 P4 C43 122.61(6)
Cl4 Rh2 P4 C43 36.89(6)
Cl3 Rh2 P4 C43 -138.20(6)
Cl2 Rh2 P4 C43 -84.3(3)
Cl1 Rh2 P4 C43 -57.12(6)
P5 Rh2 P4 C37 -118.46(8)
Cl4 Rh2 P4 C37 155.82(8)
Cl3 Rh2 P4 C37 -19.27(8)
Cl2 Rh2 P4 C37 34.7(3)
Cl1 Rh2 P4 C37 61.81(8)
C2 C3 C4 C5 -2.8(3)
P4 Rh2 P5 O5 -22.21(7)
Cl4 Rh2 P5 O5 66.09(6)
Cl3 Rh2 P5 O5 -118.56(6)
Cl2 Rh2 P5 O5 159.62(6)
Cl1 Rh2 P5 O5 156.18(10)
P4 Rh2 P5 C49 -141.35(6)
Cl4 Rh2 P5 C49 -53.05(6)
Cl3 Rh2 P5 C49 122.30(6)
Cl2 Rh2 P5 C49 40.49(6)
Cl1 Rh2 P5 C49 37.04(12)
P4 Rh2 P5 C55 96.69(7)
Cl4 Rh2 P5 C55 -175.01(7)
Cl3 Rh2 P5 C55 0.34(7)
Cl2 Rh2 P5 C55 -81.47(7)
Cl1 Rh2 P5 C55 -84.91(12)
C3 C4 C5 C6 2.4(3)
C4 C5 C6 C1 0.1(3)
C2 C1 C6 C5 -2.3(3)
P1 C1 C6 C5 175.37(15)
O1 P1 C7 C8 -177.61(14)
C1 P1 C7 C8 73.74(15)
Rh1 P1 C7 C8 -53.88(15)
O1 P1 C7 C12 4.23(16)
C1 P1 C7 C12 -104.42(15)
Rh1 P1 C7 C12 127.95(13)
C12 C7 C8 C9 -2.0(3)
P1 C7 C8 C9 179.81(14)
C7 C8 C9 C10 1.9(3)
C8 C9 C10 C11 -0.2(3)
C9 C10 C11 C12 -1.4(3)
C10 C11 C12 C7 1.2(3)
C8 C7 C12 C11 0.4(3)
P1 C7 C12 C11 178.60(14)
O2 P2 C13 C14 -167.98(14)
C19 P2 C13 C14 82.14(15)
Rh1 P2 C13 C14 -45.50(16)
O2 P2 C13 C18 16.17(14)
C19 P2 C13 C18 -93.70(14)
Rh1 P2 C13 C18 138.65(11)
C18 C13 C14 C15 -1.2(3)
P2 C13 C14 C15 -176.93(14)
C13 C14 C15 C16 0.7(3)
C14 C15 C16 C17 0.3(3)
C15 C16 C17 C18 -0.7(3)
C16 C17 C18 C13 0.2(3)
C14 C13 C18 C17 0.8(2)
P2 C13 C18 C17 176.86(14)
O2 P2 C19 C24 -163.91(15)
C13 P2 C19 C24 -54.33(17)
Rh1 P2 C19 C24 74.60(17)
O2 P2 C19 C20 8.57(19)
C13 P2 C19 C20 118.14(17)
Rh1 P2 C19 C20 -112.92(16)
C24 C19 C20 C21 -1.5(3)
P2 C19 C20 C21 -174.13(19)
C19 C20 C21 C22 -0.3(4)
C20 C21 C22 C23 1.4(4)
C21 C22 C23 C24 -0.6(3)
C22 C23 C24 C19 -1.2(3)
C20 C19 C24 C23 2.3(3)
P2 C19 C24 C23 174.68(15)
O3 P3 C25 C26 -171.53(15)
C31 P3 C25 C26 -64.99(16)
Rh1 P3 C25 C26 61.95(16)
O3 P3 C25 C30 5.02(16)
C31 P3 C25 C30 111.56(14)
Rh1 P3 C25 C30 -121.51(13)
C30 C25 C26 C27 -2.9(3)
P3 C25 C26 C27 173.65(15)
C25 C26 C27 C28 1.5(3)
C26 C27 C28 C29 0.9(3)
C27 C28 C29 C30 -2.0(3)
C28 C29 C30 C25 0.6(3)
C26 C25 C30 C29 1.8(3)
P3 C25 C30 C29 -174.90(14)
O3 P3 C31 C36 145.26(19)
C25 P3 C31 C36 37.7(2)
Rh1 P3 C31 C36 -92.0(2)
O3 P3 C31 C32 -30.63(19)
C25 P3 C31 C32 -138.16(17)
Rh1 P3 C31 C32 92.13(17)
C36 C31 C32 C33 -1.7(3)
P3 C31 C32 C33 174.33(19)
C31 C32 C33 C34 1.2(4)
C32 C33 C34 C35 -0.4(4)
C33 C34 C35 C36 0.1(4)
C32 C31 C36 C35 1.4(4)
P3 C31 C36 C35 -174.4(2)
C34 C35 C36 C31 -0.6(4)
O4 P4 C37 C42 -13.27(17)
C43 P4 C37 C42 -122.52(16)
Rh2 P4 C37 C42 112.23(15)
O4 P4 C37 C38 161.98(15)
C43 P4 C37 C38 52.73(17)
Rh2 P4 C37 C38 -72.52(16)
C42 C37 C38 C39 -1.3(3)
P4 C37 C38 C39 -176.52(16)
C37 C38 C39 C40 0.7(3)
C38 C39 C40 C41 0.6(4)
C39 C40 C41 C42 -1.2(4)
C38 C37 C42 C41 0.7(3)
P4 C37 C42 C41 176.03(18)
C40 C41 C42 C37 0.6(4)
O4 P4 C43 C48 176.78(15)
C37 P4 C43 C48 -75.56(17)
Rh2 P4 C43 C48 50.13(16)
O4 P4 C43 C44 -5.19(14)
C37 P4 C43 C44 102.47(14)
Rh2 P4 C43 C44 -131.84(11)
C48 C43 C44 C45 0.8(2)
P4 C43 C44 C45 -177.34(13)
C43 C44 C45 C46 1.2(3)
C44 C45 C46 C47 -2.1(3)
C45 C46 C47 C48 1.0(3)
C44 C43 C48 C47 -1.9(3)
P4 C43 C48 C47 176.07(14)
C46 C47 C48 C43 1.0(3)
O5 P5 C49 C50 -20.13(19)
C55 P5 C49 C50 -130.76(17)
Rh2 P5 C49 C50 105.07(16)
O5 P5 C49 C54 156.89(18)
C55 P5 C49 C54 46.3(2)
Rh2 P5 C49 C54 -77.91(19)
C54 C49 C50 C51 -2.1(3)
P5 C49 C50 C51 175.11(18)
C49 C50 C51 C52 -1.6(4)
C50 C51 C52 C53 2.8(4)
C51 C52 C53 C54 -0.3(4)
C52 C53 C54 C49 -3.5(4)
C50 C49 C54 C53 4.6(3)
P5 C49 C54 C53 -172.39(19)
O5 P5 C55 C60 -116.13(19)
C49 P5 C55 C60 -5.7(2)
Rh2 P5 C55 C60 118.97(18)
O5 P5 C55 C56 58.55(18)
C49 P5 C55 C56 168.98(17)
Rh2 P5 C55 C56 -66.35(18)
C60 C55 C56 C57 -0.8(4)
P5 C55 C56 C57 -176.0(2)
C55 C56 C57 C58 -0.5(5)
C56 C57 C58 C59 0.9(5)
C57 C58 C59 C60 0.0(5)
C58 C59 C60 C55 -1.3(4)
C56 C55 C60 C59 1.6(3)
P5 C55 C60 C59 176.20(19)
